data_4064360
loop_
_publ_author_name
'Xiang, Li'
'Xiao, Jie'
'Deng, Liang'

_publ_section_title
;
 Synthesis, Structure, and Reactivity of Organo-Iron(II) Complexes with
 N-Heterocyclic Carbene Ligation
;
_journal_issue 7
_journal_name_full Organometallics
_journal_page_first 2018
_journal_paper_doi 10.1021/om2000663
_journal_volume 30
_journal_year 2011
_chemical_formula_sum 'C29 H42 Fe N2'
_chemical_formula_weight 474.50
_chemical_name_systematic
; 
 ? 
;
_space_group_IT_number 29
_symmetry_cell_setting orthorhombic
_symmetry_space_group_name_Hall 'P 2c -2ac'
_symmetry_space_group_name_H-M 'P c a 21'
_atom_sites_solution_hydrogens geom
_atom_sites_solution_primary direct
_atom_sites_solution_secondary difmap
_audit_creation_method SHELXL-97
_cell_angle_alpha 90.00
_cell_angle_beta 90.00
_cell_angle_gamma 90.00
_cell_formula_units_Z 4
_cell_length_a 16.6389(5)
_cell_length_b 8.6518(2)
_cell_length_c 19.5164(5)
_cell_measurement_temperature 296(2)
_cell_volume 2809.51(13)
_computing_structure_refinement 'SHELXL-97 (Sheldrick, 1997)'
_computing_structure_solution 'SHELXS-97 (Sheldrick, 1990)'
_diffrn_ambient_temperature 296(2)
_diffrn_measured_fraction_theta_full 1.000
_diffrn_measured_fraction_theta_max 1.000
_diffrn_radiation_monochromator graphite
_diffrn_radiation_source 'fine-focus sealed tube'
_diffrn_radiation_type MoK\a
_diffrn_radiation_wavelength 0.71073
_diffrn_reflns_av_R_equivalents 0.0269
_diffrn_reflns_av_sigmaI/netI 0.0235
_diffrn_reflns_limit_h_max 19
_diffrn_reflns_limit_h_min -20
_diffrn_reflns_limit_k_max 10
_diffrn_reflns_limit_k_min -10
_diffrn_reflns_limit_l_max 23
_diffrn_reflns_limit_l_min -23
_diffrn_reflns_number 32129
_diffrn_reflns_theta_full 25.50
_diffrn_reflns_theta_max 25.50
_diffrn_reflns_theta_min 2.09
_exptl_absorpt_coefficient_mu 0.554
_exptl_absorpt_correction_T_max 1.0000
_exptl_absorpt_correction_T_min 0.735455
_exptl_absorpt_correction_type empirical
_exptl_absorpt_process_details sadabs
_exptl_crystal_colour yellow
_exptl_crystal_density_diffrn 1.122
_exptl_crystal_density_method 'not measured'
_exptl_crystal_description plate
_exptl_crystal_F_000 1024
_exptl_crystal_size_max 0.08
_exptl_crystal_size_mid 0.08
_exptl_crystal_size_min 0.05
_refine_diff_density_max 0.312
_refine_diff_density_min -0.519
_refine_diff_density_rms 0.043
_refine_ls_abs_structure_details 'Flack H D (1983), Acta Cryst. A39, 876-881'
_refine_ls_abs_structure_Flack 0.008(18)
_refine_ls_extinction_method none
_refine_ls_goodness_of_fit_ref 1.000
_refine_ls_hydrogen_treatment constr
_refine_ls_matrix_type full
_refine_ls_number_parameters 326
_refine_ls_number_reflns 5133
_refine_ls_number_restraints 67
_refine_ls_restrained_S_all 1.002
_refine_ls_R_factor_all 0.0460
_refine_ls_R_factor_gt 0.0385
_refine_ls_shift/su_max 0.001
_refine_ls_shift/su_mean 0.000
_refine_ls_structure_factor_coef Fsqd
_refine_ls_weighting_details 'calc w=1/[\s^2^(Fo^2^)+(0.0424P)^2^+1.1192P] where P=(Fo^2^+2Fc^2^)/3'
_refine_ls_weighting_scheme calc
_refine_ls_wR_factor_gt 0.0934
_refine_ls_wR_factor_ref 0.1004
_reflns_number_gt 4498
_reflns_number_total 5133
_reflns_threshold_expression >2sigma(I)
_cod_data_source_file om2000663_si_001.cif
_cod_data_source_block 3
_cod_depositor_comments
;
The following automatic conversions were performed:

'_symmetry_cell_setting' value 'Orthorhombic' changed to
'orthorhombic' according to
/home/saulius/struct/CIF-dictionaries/cif_core.dic dictionary named
'cif_core.dic' version 2.4.1 from 2010-06-29.

Automatic conversion script
Id: cif_fix_values 1715 2011-07-08 13:25:40Z adriana 
;
_cod_original_sg_symbol_H-M Pca2(1)
_cod_database_code 4064360

loop_
_symmetry_equiv_pos_as_xyz
'x, y, z'
'-x, -y, z+1/2'
'x+1/2, -y, z'
'-x+1/2, y, z+1/2'

loop_
_atom_site_label
_atom_site_type_symbol
_atom_site_fract_x
_atom_site_fract_y
_atom_site_fract_z
_atom_site_U_iso_or_equiv
_atom_site_adp_type
_atom_site_occupancy
_atom_site_symmetry_multiplicity
_atom_site_calc_flag
_atom_site_refinement_flags
_atom_site_disorder_assembly
_atom_site_disorder_group
Fe1 Fe 0.17843(2) 0.52613(5) 0.44466(3) 0.06941(14) Uani 1 1 d . . .
C1 C 0.25488(17) 0.7227(3) 0.44139(18) 0.0668(7) Uani 1 1 d . A .
C2 C 0.32215(17) 0.9391(3) 0.46823(16) 0.0605(7) Uani 1 1 d . A .
C3 C 0.36257(16) 0.8705(3) 0.41782(15) 0.0588(7) Uani 1 1 d . A .
C4 C 0.3647(4) 0.6386(10) 0.3490(4) 0.0604(17) Uani 0.50 1 d PU A 1
H4A H 0.4199 0.6756 0.3425 0.072 Uiso 0.50 1 calc PR A 1
C5 C 0.3653(9) 0.4622(13) 0.3747(9) 0.078(3) Uani 0.50 1 d PU A 1
H5A H 0.3924 0.3990 0.3415 0.117 Uiso 0.50 1 calc PR A 1
H5B H 0.3110 0.4266 0.3801 0.117 Uiso 0.50 1 calc PR A 1
H5C H 0.3928 0.4555 0.4178 0.117 Uiso 0.50 1 calc PR A 1
C6 C 0.3197(13) 0.6400(19) 0.2811(12) 0.084(3) Uani 0.50 1 d PU A 1
H6A H 0.3177 0.7437 0.2636 0.126 Uiso 0.50 1 calc PR A 1
H6B H 0.2661 0.6023 0.2879 0.126 Uiso 0.50 1 calc PR A 1
H6C H 0.3471 0.5748 0.2488 0.126 Uiso 0.50 1 calc PR A 1
C4' C 0.3255(6) 0.6163(11) 0.3460(5) 0.076(2) Uani 0.50 1 d PU A 2
H4'A H 0.2759 0.5582 0.3543 0.092 Uiso 0.50 1 calc PR A 2
C5' C 0.3826(10) 0.5116(14) 0.3647(9) 0.092(3) Uani 0.50 1 d PU A 2
H5'A H 0.3857 0.4315 0.3308 0.139 Uiso 0.50 1 calc PR A 2
H5'B H 0.3685 0.4671 0.4082 0.139 Uiso 0.50 1 calc PR A 2
H5'C H 0.4337 0.5623 0.3684 0.139 Uiso 0.50 1 calc PR A 2
C6' C 0.3086(15) 0.6880(19) 0.2791(13) 0.092(4) Uani 0.50 1 d PU A 2
H6'A H 0.3098 0.6103 0.2440 0.138 Uiso 0.50 1 calc PR A 2
H6'B H 0.3484 0.7653 0.2696 0.138 Uiso 0.50 1 calc PR A 2
H6'C H 0.2564 0.7352 0.2802 0.138 Uiso 0.50 1 calc PR A 2
C7 C 0.4378(2) 0.9235(5) 0.3827(2) 0.0921(11) Uani 1 1 d . . .
H7A H 0.4469 1.0307 0.3928 0.138 Uiso 1 1 calc R . .
H7B H 0.4321 0.9104 0.3341 0.138 Uiso 1 1 calc R . .
H7C H 0.4825 0.8634 0.3986 0.138 Uiso 1 1 calc R . .
C8 C 0.3417(3) 1.0856(4) 0.5053(3) 0.0980(13) Uani 1 1 d . . .
H8A H 0.3901 1.1292 0.4869 0.147 Uiso 1 1 calc R . .
H8B H 0.3491 1.0639 0.5532 0.147 Uiso 1 1 calc R . .
H8C H 0.2983 1.1578 0.4998 0.147 Uiso 1 1 calc R . .
C9 C 0.1945(3) 0.8923(7) 0.5337(2) 0.1024(13) Uani 1 1 d . A .
H9A H 0.2004 1.0049 0.5361 0.123 Uiso 1 1 calc R . .
C10 C 0.1127(3) 0.8742(6) 0.5138(3) 0.1138(15) Uani 1 1 d . . .
H10A H 0.1042 0.9238 0.4704 0.171 Uiso 1 1 calc R . .
H10B H 0.0785 0.9203 0.5477 0.171 Uiso 1 1 calc R . .
H10C H 0.1004 0.7661 0.5099 0.171 Uiso 1 1 calc R . .
C11 C 0.2205(3) 0.8415(5) 0.6042(2) 0.1068(14) Uani 1 1 d . . .
H11A H 0.1957 0.9064 0.6380 0.160 Uiso 1 1 calc R . .
H11B H 0.2779 0.8496 0.6080 0.160 Uiso 1 1 calc R . .
H11C H 0.2045 0.7362 0.6115 0.160 Uiso 1 1 calc R . .
C12 C 0.16667(18) 0.4166(4) 0.53872(15) 0.0576(7) Uani 1 1 d . . .
C13 C 0.09265(19) 0.3502(4) 0.55857(16) 0.0675(8) Uani 1 1 d . . .
C14 C 0.0854(2) 0.2679(4) 0.6184(2) 0.0763(9) Uani 1 1 d . . .
H14 H 0.0358 0.2249 0.6295 0.092 Uiso 1 1 calc R . .
C15 C 0.1490(3) 0.2470(4) 0.66248(16) 0.0769(9) Uani 1 1 d . . .
C16 C 0.2210(2) 0.3153(4) 0.64539(16) 0.0747(9) Uani 1 1 d . . .
H16 H 0.2643 0.3061 0.6752 0.090 Uiso 1 1 calc R . .
C17 C 0.23062(18) 0.3972(3) 0.58514(15) 0.0610(7) Uani 1 1 d . . .
C18 C 0.0197(2) 0.3711(6) 0.5136(2) 0.1013(13) Uani 1 1 d . . .
H18A H -0.0191 0.2923 0.5239 0.152 Uiso 1 1 calc R . .
H18B H 0.0353 0.3632 0.4663 0.152 Uiso 1 1 calc R . .
H18C H -0.0035 0.4710 0.5218 0.152 Uiso 1 1 calc R . .
C19 C 0.1382(4) 0.1547(5) 0.7281(2) 0.1204(18) Uani 1 1 d . . .
H19A H 0.1021 0.0703 0.7199 0.181 Uiso 1 1 calc R . .
H19B H 0.1165 0.2204 0.7631 0.181 Uiso 1 1 calc R . .
H19C H 0.1894 0.1151 0.7427 0.181 Uiso 1 1 calc R . .
C20 C 0.31274(19) 0.4637(4) 0.5707(2) 0.0801(10) Uani 1 1 d . . .
H20A H 0.3389 0.4880 0.6131 0.120 Uiso 1 1 calc R . .
H20B H 0.3072 0.5560 0.5438 0.120 Uiso 1 1 calc R . .
H20C H 0.3442 0.3894 0.5459 0.120 Uiso 1 1 calc R . .
C21 C 0.12896(18) 0.4453(4) 0.35399(15) 0.0618(8) Uani 1 1 d . . .
C22 C 0.08633(19) 0.5431(4) 0.30870(18) 0.0692(8) Uani 1 1 d . . .
C23 C 0.0499(2) 0.4865(5) 0.24977(18) 0.0799(10) Uani 1 1 d . . .
H23 H 0.0223 0.5545 0.2213 0.096 Uiso 1 1 calc R . .
C24 C 0.05346(19) 0.3341(5) 0.23256(16) 0.0766(10) Uani 1 1 d . . .
C25 C 0.0961(2) 0.2363(5) 0.27477(18) 0.0729(9) Uani 1 1 d . . .
H25 H 0.1004 0.1323 0.2633 0.087 Uiso 1 1 calc R . .
C26 C 0.1334(2) 0.2907(4) 0.33492(16) 0.0662(8) Uani 1 1 d . . .
C27 C 0.1779(3) 0.1764(4) 0.3781(2) 0.0927(11) Uani 1 1 d . . .
H27A H 0.2346 0.1861 0.3698 0.139 Uiso 1 1 calc R . .
H27B H 0.1608 0.0736 0.3666 0.139 Uiso 1 1 calc R . .
H27C H 0.1670 0.1960 0.4256 0.139 Uiso 1 1 calc R . .
C28 C 0.0782(3) 0.7135(5) 0.3244(3) 0.1051(14) Uani 1 1 d . . .
H28A H 0.0620 0.7676 0.2837 0.158 Uiso 1 1 calc R . .
H28B H 0.1289 0.7531 0.3400 0.158 Uiso 1 1 calc R . .
H28C H 0.0384 0.7280 0.3595 0.158 Uiso 1 1 calc R . .
C29 C 0.0122(3) 0.2722(7) 0.16899(19) 0.1103(15) Uani 1 1 d . . .
H29A H 0.0482 0.2046 0.1449 0.165 Uiso 1 1 calc R . .
H29B H -0.0026 0.3567 0.1398 0.165 Uiso 1 1 calc R . .
H29C H -0.0351 0.2159 0.1820 0.165 Uiso 1 1 calc R . .
N1 N 0.32156(15) 0.7378(3) 0.40164(12) 0.0631(6) Uani 1 1 d . . .
N2 N 0.25563(15) 0.8486(3) 0.48181(12) 0.0620(6) Uani 1 1 d . . .

loop_
_atom_site_aniso_label
_atom_site_aniso_U_11
_atom_site_aniso_U_22
_atom_site_aniso_U_33
_atom_site_aniso_U_23
_atom_site_aniso_U_13
_atom_site_aniso_U_12
Fe1 0.0850(3) 0.0704(2) 0.0529(2) 0.0037(3) -0.0091(3) -0.02532(19)
C1 0.0849(17) 0.0716(16) 0.0439(13) -0.0006(17) -0.0011(17) -0.0204(13)
C2 0.0608(15) 0.0527(15) 0.0679(19) -0.0061(12) -0.0070(13) 0.0032(13)
C3 0.0600(15) 0.0541(15) 0.0623(16) 0.0088(12) -0.0012(13) 0.0016(13)
C4 0.054(4) 0.064(4) 0.063(3) -0.020(3) 0.011(3) -0.016(3)
C5 0.093(6) 0.040(5) 0.101(6) -0.010(4) 0.018(5) 0.000(4)
C6 0.104(6) 0.090(8) 0.058(5) -0.018(7) 0.003(4) 0.022(6)
C4' 0.094(5) 0.077(4) 0.058(4) -0.021(3) 0.009(5) -0.002(5)
C5' 0.110(8) 0.071(8) 0.096(7) -0.025(7) 0.012(6) 0.014(6)
C6' 0.123(9) 0.094(9) 0.060(5) -0.024(7) 0.013(6) 0.002(7)
C7 0.073(2) 0.098(2) 0.105(3) 0.022(2) 0.0161(19) -0.0015(19)
C8 0.105(3) 0.064(2) 0.125(4) -0.026(2) -0.015(2) -0.007(2)
C9 0.092(3) 0.148(4) 0.068(2) -0.025(2) 0.0159(19) -0.002(3)
C10 0.093(3) 0.141(4) 0.108(3) 0.016(3) 0.035(2) 0.033(3)
C11 0.162(4) 0.097(3) 0.062(2) -0.004(2) 0.028(2) 0.034(3)
C12 0.0692(18) 0.0533(15) 0.0502(16) -0.0041(12) -0.0017(13) -0.0038(14)
C13 0.0698(18) 0.074(2) 0.0587(18) -0.0072(15) 0.0041(14) -0.0096(16)
C14 0.091(2) 0.069(2) 0.069(2) -0.0105(17) 0.0242(19) -0.0101(18)
C15 0.122(3) 0.0588(18) 0.0497(18) -0.0071(13) 0.0148(19) 0.0151(18)
C16 0.099(2) 0.0694(19) 0.0552(17) -0.0091(15) -0.0096(16) 0.0205(18)
C17 0.0715(17) 0.0526(15) 0.0589(17) -0.0109(13) -0.0055(13) 0.0066(13)
C18 0.069(2) 0.144(4) 0.091(3) -0.003(3) -0.0038(19) -0.022(2)
C19 0.215(5) 0.088(3) 0.059(2) 0.0100(19) 0.034(3) 0.029(3)
C20 0.0672(19) 0.074(2) 0.099(3) -0.0116(19) -0.0182(18) -0.0003(16)
C21 0.0634(17) 0.0708(19) 0.0511(16) 0.0034(14) -0.0021(13) -0.0186(15)
C22 0.0668(18) 0.0736(19) 0.0672(19) 0.0047(15) -0.0021(14) -0.0092(15)
C23 0.073(2) 0.108(3) 0.0593(19) 0.0135(18) -0.0083(15) -0.0088(19)
C24 0.0683(18) 0.113(3) 0.0481(17) -0.0010(18) 0.0048(14) -0.0293(19)
C25 0.081(2) 0.077(2) 0.061(2) -0.0107(17) 0.0105(16) -0.0249(18)
C26 0.0710(18) 0.0723(19) 0.0552(17) 0.0048(14) 0.0062(14) -0.0198(16)
C27 0.114(3) 0.078(2) 0.087(3) 0.013(2) -0.006(2) -0.003(2)
C28 0.120(3) 0.077(2) 0.118(4) 0.007(2) -0.030(3) 0.007(2)
C29 0.100(3) 0.165(4) 0.066(2) -0.019(2) -0.006(2) -0.041(3)
N1 0.0890(17) 0.0535(13) 0.0469(13) -0.0019(10) 0.0117(11) 0.0001(11)
N2 0.0634(13) 0.0735(15) 0.0491(13) -0.0142(11) 0.0033(10) -0.0021(12)

loop_
_atom_type_symbol
_atom_type_description
_atom_type_scat_dispersion_real
_atom_type_scat_dispersion_imag
_atom_type_scat_source
C C 0.0033 0.0016 'International Tables Vol C Tables 4.2.6.8 and 6.1.1.4'
H H 0.0000 0.0000 'International Tables Vol C Tables 4.2.6.8 and 6.1.1.4'
N N 0.0061 0.0033 'International Tables Vol C Tables 4.2.6.8 and 6.1.1.4'
Fe Fe 0.3463 0.8444 'International Tables Vol C Tables 4.2.6.8 and 6.1.1.4'

loop_
_geom_angle_atom_site_label_1
_geom_angle_atom_site_label_2
_geom_angle_atom_site_label_3
_geom_angle
C21 Fe1 C12 124.30(11)
C21 Fe1 C1 118.83(13)
C12 Fe1 C1 116.64(12)
N2 C1 N1 104.4(2)
N2 C1 Fe1 129.5(2)
N1 C1 Fe1 125.6(2)
C3 C2 N2 107.1(3)
C3 C2 C8 128.8(3)
N2 C2 C8 124.2(3)
C2 C3 N1 107.0(3)
C2 C3 C7 128.6(3)
N1 C3 C7 124.4(3)
N1 C4 C6 110.6(8)
N1 C4 C5 109.2(8)
C6 C4 C5 106.4(11)
C5' C4' C6' 130.6(12)
C5' C4' N1 107.5(9)
C6' C4' N1 109.6(10)
C10 C9 N2 116.1(3)
C10 C9 C11 119.4(4)
N2 C9 C11 110.6(4)
C17 C12 C13 115.7(3)
C17 C12 Fe1 123.6(2)
C13 C12 Fe1 120.7(2)
C14 C13 C12 121.4(3)
C14 C13 C18 119.1(3)
C12 C13 C18 119.5(3)
C13 C14 C15 122.2(3)
C14 C15 C16 117.5(3)
C14 C15 C19 120.4(4)
C16 C15 C19 122.2(4)
C15 C16 C17 121.8(3)
C16 C17 C12 121.4(3)
C16 C17 C20 117.4(3)
C12 C17 C20 121.2(3)
C26 C21 C22 115.8(3)
C26 C21 Fe1 122.2(2)
C22 C21 Fe1 122.0(2)
C23 C22 C21 121.7(3)
C23 C22 C28 118.2(3)
C21 C22 C28 120.1(3)
C24 C23 C22 121.7(3)
C23 C24 C25 118.0(3)
C23 C24 C29 121.6(4)
C25 C24 C29 120.4(4)
C24 C25 C26 121.3(3)
C21 C26 C25 121.4(3)
C21 C26 C27 120.8(3)
C25 C26 C27 117.8(3)
C1 N1 C3 110.8(2)
C1 N1 C4' 112.2(4)
C3 N1 C4' 136.5(4)
C1 N1 C4 135.8(3)
C3 N1 C4 113.2(3)
C4' N1 C4 26.0(3)
C1 N2 C2 110.7(2)
C1 N2 C9 126.9(3)
C2 N2 C9 122.4(3)

loop_
_geom_bond_atom_site_label_1
_geom_bond_atom_site_label_2
_geom_bond_distance
Fe1 C21 2.073(3)
Fe1 C12 2.075(3)
Fe1 C1 2.125(3)
C1 N2 1.345(4)
C1 N1 1.360(4)
C2 C3 1.331(4)
C2 N2 1.381(4)
C2 C8 1.496(5)
C3 N1 1.372(4)
C3 C7 1.499(4)
C4 N1 1.519(8)
C4 C6 1.52(2)
C4 C5 1.607(13)
C4' C5' 1.362(19)
C4' C6' 1.47(3)
C4' N1 1.512(9)
C9 C10 1.425(6)
C9 N2 1.484(4)
C9 C11 1.507(6)
C12 C17 1.408(4)
C12 C13 1.413(4)
C13 C14 1.373(5)
C13 C18 1.509(5)
C14 C15 1.376(6)
C15 C16 1.377(5)
C15 C19 1.519(5)
C16 C17 1.382(4)
C17 C20 1.509(4)
C21 C26 1.390(4)
C21 C22 1.415(4)
C22 C23 1.389(5)
C22 C28 1.512(5)
C23 C24 1.362(5)
C24 C25 1.378(5)
C24 C29 1.516(5)
C25 C26 1.408(5)
C26 C27 1.496(5)
